data_7240249
loop_
_publ_author_name
'Ma, Yu-Lu'
'Meng, Qin'
'Xu, Zhong-Xuan'

_publ_section_title
;
 Semi-conductive helical homochiral metal&#x2212;organic frameworks based
 on enantiomeric proline derivatives
;
_journal_name_full CrystEngComm
_journal_paper_doi 10.1039/D0CE00262C
_journal_year 2020
_chemical_formula_moiety 'C23 H19 Co N3 O5, H2 O, 0.5(O)'
_chemical_formula_sum 'C23 H22 Co N3 O6.5'
_chemical_formula_weight 503.36
_space_group_crystal_system orthorhombic
_space_group_IT_number 20
_space_group_name_Hall 'C 2c 2'
_space_group_name_H-M_alt 'C 2 2 21'
_atom_sites_solution_hydrogens mixed
_atom_sites_solution_primary dual
_audit_creation_date 2020-01-18
_audit_creation_method
;
Olex2 1.2
(compiled 2018.05.29 svn.r3508 for OlexSys, GUI svn.r5506)
;
_audit_update_record
;
2020-02-21 deposited with the CCDC.	2020-04-03 downloaded from the CCDC.
;
_cell_angle_alpha 90
_cell_angle_beta 90
_cell_angle_gamma 90
_cell_formula_units_Z 8
_cell_length_a 11.4298(7)
_cell_length_b 17.5953(9)
_cell_length_c 23.3164(13)
_cell_measurement_reflns_used 10228
_cell_measurement_temperature 293(2)
_cell_measurement_theta_max 29.9170
_cell_measurement_theta_min 3.9420
_cell_volume 4689.2(5)
_computing_cell_refinement 'CrysAlisPro 1.171.39.7e (Rigaku OD, 2015)'
_computing_data_collection 'CrysAlisPro 1.171.39.7e (Rigaku OD, 2015)'
_computing_data_reduction 'CrysAlisPro 1.171.39.7e (Rigaku OD, 2015)'
_computing_molecular_graphics 'Olex2 (Dolomanov et al., 2009)'
_computing_publication_material 'Olex2 (Dolomanov et al., 2009)'
_computing_structure_refinement 'ShelXL (Sheldrick, 2015)'
_computing_structure_solution 'ShelXT (Sheldrick, 2015)'
_diffrn_ambient_temperature 293(2)
_diffrn_detector 'CCD plate'
_diffrn_measured_fraction_theta_full 0.995
_diffrn_measured_fraction_theta_max 0.942
_diffrn_measurement_details
;
List of Runs (angles in degrees, time in seconds):

  # Type    Start    End  Width  t~exp~   \w     \q     \k     \f   Frames
#--------------------------------------------------------------------------
  1  \w    -30.00  -4.00   0.50  123.80    --   -0.00 -38.00 -90.00   52
  2  \w    -14.00  57.00   0.50  123.80    --   -0.00  19.00-180.00  142
  3  \w     54.00  82.00   0.50  123.80    --   -0.00  38.00   0.00   56
  4  \w    -62.00 -30.00   0.50  123.80    --   -0.00 -77.00  60.00   64
  5  \w    -19.00  48.00   0.50  123.80    --   -0.00  57.00 -30.00  134
  6  \w    -73.00 -48.00   0.50  123.80    --   -0.00 -38.00 -90.00   50
;
_diffrn_measurement_device 'four-circle diffractometer'
_diffrn_measurement_device_type 'XtaLAB Pro: Kappa single'
_diffrn_measurement_method '\w scans'
_diffrn_orient_matrix_type 'CrysAlisPro convention (1999,Acta A55,543-557)'
_diffrn_orient_matrix_UB_11 0.0336553000
_diffrn_orient_matrix_UB_12 -0.0016012000
_diffrn_orient_matrix_UB_13 0.0255015000
_diffrn_orient_matrix_UB_21 -0.0120968000
_diffrn_orient_matrix_UB_22 0.0389583000
_diffrn_orient_matrix_UB_23 0.0052131000
_diffrn_orient_matrix_UB_31 -0.0507693000
_diffrn_orient_matrix_UB_32 -0.0103049000
_diffrn_orient_matrix_UB_33 0.0157027000
_diffrn_radiation_monochromator graphite
_diffrn_radiation_probe x-ray
_diffrn_radiation_type MoK\a
_diffrn_radiation_wavelength 0.71073
_diffrn_reflns_av_R_equivalents 0.0430
_diffrn_reflns_av_unetI/netI 0.0352
_diffrn_reflns_Laue_measured_fraction_full 0.995
_diffrn_reflns_Laue_measured_fraction_max 0.942
_diffrn_reflns_limit_h_max 15
_diffrn_reflns_limit_h_min -15
_diffrn_reflns_limit_k_max 24
_diffrn_reflns_limit_k_min -24
_diffrn_reflns_limit_l_max 32
_diffrn_reflns_limit_l_min -32
_diffrn_reflns_number 25132
_diffrn_reflns_point_group_measured_fraction_full 0.996
_diffrn_reflns_point_group_measured_fraction_max 0.917
_diffrn_reflns_theta_full 25.242
_diffrn_reflns_theta_max 30.136
_diffrn_reflns_theta_min 3.671
_diffrn_source 'fine-focus sealed X-ray tube'
_diffrn_source_type 'Enhance (Mo) X-ray Source'
_exptl_absorpt_coefficient_mu 0.778
_exptl_absorpt_correction_T_max 1.00000
_exptl_absorpt_correction_T_min 0.88421
_exptl_absorpt_correction_type multi-scan
_exptl_absorpt_process_details
;
CrysAlisPro 1.171.39.7e (Rigaku Oxford Diffraction, 2015)
Empirical absorption correction using spherical harmonics,
 implemented in SCALE3 ABSPACK scaling algorithm.
;
_exptl_crystal_colour 'metallic light red'
_exptl_crystal_colour_lustre metallic
_exptl_crystal_colour_modifier light
_exptl_crystal_colour_primary red
_exptl_crystal_density_diffrn 1.426
_exptl_crystal_description needle
_exptl_crystal_F_000 2080
_exptl_crystal_size_max 0.3
_exptl_crystal_size_mid 0.1
_exptl_crystal_size_min 0.1
_refine_diff_density_max 0.247
_refine_diff_density_min -0.338
_refine_diff_density_rms 0.055
_refine_ls_abs_structure_details
;
 Flack x determined using 2362 quotients [(I+)-(I-)]/[(I+)+(I-)]
 (Parsons, Flack and Wagner, Acta Cryst. B69 (2013) 249-259).
;
_refine_ls_abs_structure_Flack -0.012(6)
_refine_ls_extinction_method none
_refine_ls_goodness_of_fit_ref 1.021
_refine_ls_hydrogen_treatment constr
_refine_ls_matrix_type full
_refine_ls_number_parameters 315
_refine_ls_number_reflns 6358
_refine_ls_number_restraints 0
_refine_ls_restrained_S_all 1.021
_refine_ls_R_factor_all 0.0356
_refine_ls_R_factor_gt 0.0311
_refine_ls_shift/su_max 0.002
_refine_ls_shift/su_mean 0.000
_refine_ls_structure_factor_coef Fsqd
_refine_ls_weighting_details 'w=1/[\s^2^(Fo^2^)+(0.0412P)^2^+1.6903P] where P=(Fo^2^+2Fc^2^)/3'
_refine_ls_weighting_scheme calc
_refine_ls_wR_factor_gt 0.0741
_refine_ls_wR_factor_ref 0.0757
_reflns_Friedel_coverage 0.774
_reflns_Friedel_fraction_full 0.997
_reflns_Friedel_fraction_max 0.885
_reflns_number_gt 5826
_reflns_number_total 6358
_reflns_threshold_expression 'I > 2\s(I)'
_cod_data_source_file d0ce00262c2.cif
_cod_data_source_block 2-D
_cod_original_formula_sum 'C23 H22 Co N3 O6.50'
_cod_database_code 7240249
_shelx_shelxl_version_number 2017/1
_chemical_oxdiff_formula CHONCo
_shelx_space_group_comment
;
The symmetry employed for this shelxl refinement is uniquely defined
by the following loop, which should always be used as a source of
symmetry information in preference to the above space-group names.
They are only intended as comments.
;
_shelx_estimated_absorpt_t_max 0.926
_shelx_estimated_absorpt_t_min 0.800
_reflns_odcompleteness_completeness 99.45
_reflns_odcompleteness_iscentric 1
_reflns_odcompleteness_theta 27.04
_olex2_refinement_description
;
1. Fixed Uiso
 At 1.2 times of:
  All C(H) groups, All C(H,H) groups, All C(H,H,H,H) groups
 At 1.5 times of:
  All O(H,H) groups
2. Others
 Fixed Sof: H3AA(0.7) H3AB(0.7) H3BC(0.3) H3BD(0.3) H5AA(0.7) H5AB(0.7)
 H5BC(0.3) H5BD(0.3) C4A(0.7) H4AA(0.7) H4AB(0.7) C4B(0.3) H4BA(0.3) H4BB(0.3)
3.a Free rotating group:
 O1W(H1WA,H1WB)
3.b Ternary CH refined with riding coordinates:
 C2(H2)
3.c Secondary CH2 refined with riding coordinates:
 C3(H3AA,H3AB), C3(H3BC,H3BD), C5(H5AA,H5AB), C5(H5BC,H5BD), C4A(H4AA,H4AB),
 C4B(H4BA,H4BB)
3.d Aromatic/amide H refined with riding coordinates:
 C21(H21), C20(H20), C18(H18), C23(H23), C22(H22), C17(H17), C15(H15),
 C14(H14), C11(H11), C12(H12), C8(H8), C9(H9)
;
_olex2_submission_special_instructions 'No special instructions were received'
_oxdiff_exptl_absorpt_empirical_details
;
Empirical correction (ABSPACK) includes:
- Absorption correction using spherical harmonics
- Frame scaling
- Detector area scaling
;
_oxdiff_exptl_absorpt_empirical_full_max 1.517
_oxdiff_exptl_absorpt_empirical_full_min 0.436

loop_
_space_group_symop_operation_xyz
'x, y, z'
'-x, -y, z+1/2'
'-x, y, -z+1/2'
'x, -y, -z'
'x+1/2, y+1/2, z'
'-x+1/2, -y+1/2, z+1/2'
'-x+1/2, y+1/2, -z+1/2'
'x+1/2, -y+1/2, -z'

loop_
_atom_site_label
_atom_site_type_symbol
_atom_site_fract_x
_atom_site_fract_y
_atom_site_fract_z
_atom_site_U_iso_or_equiv
_atom_site_adp_type
_atom_site_occupancy
_atom_site_site_symmetry_order
_atom_site_calc_flag
_atom_site_refinement_flags_posn
_atom_site_refinement_flags_adp
_atom_site_refinement_flags_occupancy
_atom_site_disorder_assembly
_atom_site_disorder_group
Co1 Co 0.57559(3) 0.94707(2) 0.57827(2) 0.02036(8) Uani 1 1 d . . . . .
O4 O 0.91004(17) 0.56510(10) 0.16911(7) 0.0353(4) Uani 1 1 d . . . . .
O1 O 0.56641(19) 0.90266(12) 0.49931(8) 0.0426(5) Uani 1 1 d . . . . .
O2 O 0.57238(17) 0.93781(9) 0.40819(7) 0.0325(4) Uani 1 1 d . . . . .
N2 N 0.38674(17) 0.94745(12) 0.57982(9) 0.0273(4) Uani 1 1 d . . . . .
O5 O 0.90529(19) 0.66947(11) 0.11895(8) 0.0400(5) Uani 1 1 d . . . . .
N3 N -0.23636(17) 0.95182(12) 0.57265(9) 0.0265(4) Uani 1 1 d . . . . .
O3 O 0.7877(2) 0.81157(16) 0.40801(11) 0.0542(6) Uani 1 1 d . . . . .
C21 C -0.1738(2) 0.91263(15) 0.53438(12) 0.0307(6) Uani 1 1 d . . . . .
H21 H -0.213580 0.883724 0.507268 0.037 Uiso 1 1 calc R . . . .
C20 C -0.0524(2) 0.91286(15) 0.53302(12) 0.0312(6) Uani 1 1 d . . . . .
H20 H -0.012688 0.884567 0.505507 0.037 Uiso 1 1 calc R . . . .
C1 C 0.5671(2) 0.88929(12) 0.44709(10) 0.0230(4) Uani 1 1 d . . . . .
O1W O 0.9609(3) 0.81722(19) 0.0806(2) 0.0834(10) Uani 1 1 d . . . . .
H1WA H 0.932254 0.773038 0.084797 0.125 Uiso 1 1 d G . . . .
H1WB H 1.033565 0.816257 0.088513 0.125 Uiso 1 1 d G . . . .
C16 C 0.14025(19) 0.95416(13) 0.57404(11) 0.0263(4) Uani 1 1 d . . . . .
C19 C 0.00964(19) 0.95546(13) 0.57284(11) 0.0264(5) Uani 1 1 d . . . . .
C13 C 0.8949(2) 0.63615(15) 0.16590(11) 0.0300(5) Uani 1 1 d . . . . .
C18 C 0.3260(2) 1.00026(17) 0.60827(13) 0.0343(6) Uani 1 1 d . . . . .
H18 H 0.367064 1.035017 0.630570 0.041 Uiso 1 1 calc R . . . .
C23 C -0.0553(2) 0.99733(18) 0.61187(13) 0.0370(6) Uani 1 1 d . . . . .
H23 H -0.017553 1.027505 0.638895 0.044 Uiso 1 1 calc R . . . .
N1 N 0.6067(2) 0.78631(14) 0.37562(10) 0.0394(6) Uani 1 1 d . . . . .
C10 C 0.8568(2) 0.67823(15) 0.21882(11) 0.0314(5) Uani 1 1 d . . . . .
C22 C -0.1768(2) 0.99421(18) 0.61062(13) 0.0366(6) Uani 1 1 d . . . . .
H22 H -0.218695 1.022711 0.637216 0.044 Uiso 1 1 calc R . . . .
C17 C 0.2047(2) 1.00615(16) 0.60641(14) 0.0374(6) Uani 1 1 d . . . . .
H17 H 0.166776 1.044489 0.626607 0.045 Uiso 1 1 calc R . . . .
C15 C 0.2033(2) 0.89908(17) 0.54449(13) 0.0359(6) Uani 1 1 d . . . . .
H15 H 0.164748 0.863507 0.521855 0.043 Uiso 1 1 calc R . . . .
C14 C 0.3244(2) 0.89768(18) 0.54909(14) 0.0371(6) Uani 1 1 d . . . . .
H14 H 0.364722 0.859739 0.529569 0.045 Uiso 1 1 calc R . . . .
C11 C 0.8599(3) 0.75649(18) 0.22260(15) 0.0488(8) Uani 1 1 d . . . . .
H11 H 0.889832 0.784996 0.192389 0.059 Uiso 1 1 calc R . . . .
C2 C 0.5513(2) 0.80608(14) 0.43010(11) 0.0329(6) Uani 1 1 d . . . . .
H2 H 0.581630 0.773190 0.460578 0.039 Uiso 1 1 calc R . . . .
C3 C 0.4202(3) 0.78816(17) 0.41965(16) 0.0523(8) Uani 1 1 d . . . . .
H3AA H 0.387952 0.759008 0.451210 0.063 Uiso 0.7 1 calc R . . A 1
H3AB H 0.375374 0.834608 0.415303 0.063 Uiso 0.7 1 calc R . . A 1
H3BC H 0.400000 0.738523 0.434783 0.063 Uiso 0.3 1 calc R . . B 2
H3BD H 0.370691 0.826114 0.437558 0.063 Uiso 0.3 1 calc R . . B 2
C7 C 0.7719(3) 0.75214(17) 0.31574(12) 0.0415(7) Uani 1 1 d . . . . .
C6 C 0.7234(3) 0.78745(16) 0.36978(13) 0.0391(6) Uani 1 1 d . . . . .
C12 C 0.8179(3) 0.79313(18) 0.27191(16) 0.0530(9) Uani 1 1 d . . . . .
H12 H 0.821606 0.845814 0.274579 0.064 Uiso 1 1 calc R . . . .
C5 C 0.5200(4) 0.7676(3) 0.33084(17) 0.0617(10) Uani 1 1 d . . . . .
H5AA H 0.500675 0.812045 0.308066 0.074 Uiso 0.7 1 calc R . . C 1
H5AB H 0.548709 0.727884 0.305693 0.074 Uiso 0.7 1 calc R . . C 1
H5BC H 0.536116 0.795680 0.295896 0.074 Uiso 0.3 1 calc R . . D 2
H5BD H 0.521213 0.713703 0.322287 0.074 Uiso 0.3 1 calc R . . D 2
O2W O 1.000000 0.4517(3) 0.250000 0.127(3) Uani 1 2 d S T P . .
C8 C 0.7718(5) 0.6741(2) 0.31233(15) 0.0723(14) Uani 1 1 d . . . . .
H8 H 0.741888 0.645478 0.342519 0.087 Uiso 1 1 calc R . . . .
C9 C 0.8159(4) 0.63761(19) 0.26413(14) 0.0633(12) Uani 1 1 d . . . . .
H9 H 0.817518 0.584789 0.262854 0.076 Uiso 1 1 calc R . . . .
C4A C 0.4189(7) 0.7416(4) 0.3640(3) 0.0681(16) Uani 0.7 1 d . . . E 1
H4AA H 0.425211 0.687786 0.372294 0.082 Uiso 0.7 1 calc R . . E 1
H4AB H 0.346953 0.750478 0.342919 0.082 Uiso 0.7 1 calc R . . E 1
C4B C 0.4070(12) 0.7899(8) 0.3548(7) 0.062(4) Uani 0.3 1 d . . . E 2
H4BA H 0.346422 0.754759 0.342727 0.075 Uiso 0.3 1 calc R . . E 2
H4BB H 0.385872 0.840548 0.342093 0.075 Uiso 0.3 1 calc R . . E 2

loop_
_atom_site_aniso_label
_atom_site_aniso_U_11
_atom_site_aniso_U_22
_atom_site_aniso_U_33
_atom_site_aniso_U_23
_atom_site_aniso_U_13
_atom_site_aniso_U_12
Co1 0.01760(13) 0.02535(13) 0.01812(12) -0.00018(11) -0.00135(12) 0.00063(11)
O4 0.0423(11) 0.0371(9) 0.0265(8) -0.0078(7) 0.0004(8) 0.0081(8)
O1 0.0374(10) 0.0628(12) 0.0276(9) -0.0186(8) 0.0025(10) -0.0039(10)
O2 0.0336(9) 0.0266(8) 0.0374(9) 0.0013(6) -0.0018(8) 0.0006(8)
N2 0.0188(8) 0.0333(9) 0.0297(9) -0.0006(12) -0.0003(8) -0.0011(7)
O5 0.0501(13) 0.0414(10) 0.0286(9) -0.0029(8) 0.0077(9) -0.0033(9)
N3 0.0193(8) 0.0320(9) 0.0283(10) -0.0019(10) 0.0000(8) -0.0005(8)
O3 0.0465(13) 0.0735(16) 0.0426(13) -0.0259(11) -0.0027(10) 0.0109(11)
C21 0.0206(11) 0.0371(13) 0.0344(14) -0.0075(11) -0.0051(10) 0.0014(9)
C20 0.0212(12) 0.0368(12) 0.0357(13) -0.0082(10) 0.0016(10) 0.0031(9)
C1 0.0137(9) 0.0279(10) 0.0274(10) -0.0063(8) 0.0000(9) 0.0023(9)
O1W 0.0635(19) 0.0722(19) 0.115(3) 0.051(2) 0.001(2) -0.0069(14)
C16 0.0198(10) 0.0310(11) 0.0280(11) 0.0022(12) -0.0008(10) 0.0003(9)
C19 0.0170(9) 0.0303(11) 0.0317(12) 0.0028(11) 0.0016(9) -0.0007(8)
C13 0.0243(12) 0.0409(13) 0.0247(11) -0.0083(10) 0.0005(9) -0.0008(9)
C18 0.0219(12) 0.0369(13) 0.0442(17) -0.0127(12) 0.0002(11) -0.0043(10)
C23 0.0219(13) 0.0488(14) 0.0402(15) -0.0182(12) -0.0026(11) -0.0026(11)
N1 0.0470(15) 0.0404(12) 0.0308(11) -0.0159(10) -0.0041(10) 0.0102(10)
C10 0.0326(14) 0.0370(13) 0.0247(12) -0.0083(10) -0.0011(10) 0.0072(10)
C22 0.0234(12) 0.0482(16) 0.0382(16) -0.0146(13) 0.0003(11) 0.0002(11)
C17 0.0236(13) 0.0336(13) 0.0552(18) -0.0140(12) 0.0020(12) -0.0004(10)
C15 0.0231(13) 0.0463(15) 0.0383(15) -0.0145(12) -0.0001(11) -0.0030(11)
C14 0.0209(12) 0.0462(15) 0.0443(16) -0.0179(13) 0.0020(11) -0.0005(11)
C11 0.063(2) 0.0409(15) 0.0424(17) -0.0096(13) 0.0170(16) -0.0088(14)
C2 0.0437(16) 0.0266(11) 0.0283(13) -0.0011(9) 0.0005(11) 0.0035(9)
C3 0.0511(17) 0.0407(14) 0.0651(19) -0.0102(14) 0.007(2) -0.0191(14)
C7 0.0484(17) 0.0445(15) 0.0315(14) -0.0124(12) 0.0005(13) 0.0165(13)
C6 0.0479(17) 0.0372(14) 0.0321(14) -0.0100(11) 0.0017(13) 0.0141(12)
C12 0.068(2) 0.0356(15) 0.056(2) -0.0179(14) 0.0199(17) -0.0064(14)
C5 0.061(2) 0.077(2) 0.047(2) -0.0220(18) -0.0164(18) 0.0040(19)
O2W 0.222(8) 0.068(3) 0.092(4) 0.000 -0.057(4) 0.000
C8 0.137(4) 0.0437(18) 0.0361(17) 0.0052(14) 0.036(2) 0.028(2)
C9 0.120(4) 0.0350(15) 0.0352(16) -0.0005(13) 0.025(2) 0.0248(19)
C4A 0.076(4) 0.065(4) 0.063(3) -0.013(3) -0.016(3) -0.025(4)
C4B 0.049(7) 0.048(6) 0.089(10) -0.030(7) -0.027(7) 0.001(6)

loop_
_atom_type_symbol
_atom_type_description
_atom_type_scat_dispersion_real
_atom_type_scat_dispersion_imag
_atom_type_scat_source
C C 0.0033 0.0016 'International Tables Vol C Tables 4.2.6.8 and 6.1.1.4'
H H 0.0000 0.0000 'International Tables Vol C Tables 4.2.6.8 and 6.1.1.4'
N N 0.0061 0.0033 'International Tables Vol C Tables 4.2.6.8 and 6.1.1.4'
O O 0.0106 0.0060 'International Tables Vol C Tables 4.2.6.8 and 6.1.1.4'
Co Co 0.3494 0.9721 'International Tables Vol C Tables 4.2.6.8 and 6.1.1.4'

loop_
_geom_angle_atom_site_label_1
_geom_angle_atom_site_label_2
_geom_angle_atom_site_label_3
_geom_angle
_geom_angle_site_symmetry_1
_geom_angle_site_symmetry_3
_geom_angle_publ_flag
O4 Co1 N2 93.47(8) 6_665 . ?
O4 Co1 O5 59.17(7) 6_665 6_665 ?
O4 Co1 N3 89.28(8) 6_665 1_655 ?
O1 Co1 O4 151.26(8) . 6_665 ?
O1 Co1 O2 121.74(8) . 4_576 ?
O1 Co1 N2 87.95(8) . . ?
O1 Co1 O5 92.11(8) . 6_665 ?
O1 Co1 N3 90.66(8) . 1_655 ?
O2 Co1 O4 87.00(7) 4_576 6_665 ?
O2 Co1 N2 88.65(8) 4_576 . ?
O2 Co1 O5 146.08(7) 4_576 6_665 ?
O2 Co1 N3 89.36(8) 4_576 1_655 ?
N2 Co1 O5 95.28(8) . 6_665 ?
N3 Co1 N2 176.51(8) 1_655 . ?
N3 Co1 O5 87.96(8) 1_655 6_665 ?
C13 O4 Co1 92.93(15) . 6_664 ?
C1 O1 Co1 167.5(2) . . ?
C1 O2 Co1 124.41(15) . 4_576 ?
C18 N2 Co1 122.02(17) . . ?
C18 N2 C14 116.4(2) . . ?
C14 N2 Co1 121.44(17) . . ?
C13 O5 Co1 87.21(15) . 6_664 ?
C21 N3 Co1 123.68(17) . 1_455 ?
C21 N3 C22 117.1(2) . . ?
C22 N3 Co1 119.13(17) . 1_455 ?
N3 C21 H21 118.3 . . ?
N3 C21 C20 123.3(2) . . ?
C20 C21 H21 118.3 . . ?
C21 C20 H20 120.1 . . ?
C19 C20 C21 119.8(2) . . ?
C19 C20 H20 120.1 . . ?
O1 C1 O2 125.8(2) . . ?
O1 C1 C2 115.8(2) . . ?
O2 C1 C2 118.2(2) . . ?
H1WA O1W H1WB 109.5 . . ?
C17 C16 C19 121.8(2) . . ?
C15 C16 C19 121.3(2) . . ?
C15 C16 C17 116.8(2) . . ?
C20 C19 C16 121.0(2) . . ?
C23 C19 C20 116.9(2) . . ?
C23 C19 C16 122.1(2) . . ?
O4 C13 C10 118.6(2) . . ?
O5 C13 O4 120.2(2) . . ?
O5 C13 C10 121.1(2) . . ?
N2 C18 H18 118.2 . . ?
N2 C18 C17 123.7(3) . . ?
C17 C18 H18 118.2 . . ?
C19 C23 H23 120.0 . . ?
C19 C23 C22 120.0(2) . . ?
C22 C23 H23 120.0 . . ?
C2 N1 C5 112.1(3) . . ?
C6 N1 C2 121.1(2) . . ?
C6 N1 C5 126.8(3) . . ?
C11 C10 C13 122.4(3) . . ?
C9 C10 C13 118.6(2) . . ?
C9 C10 C11 118.9(3) . . ?
N3 C22 C23 122.8(3) . . ?
N3 C22 H22 118.6 . . ?
C23 C22 H22 118.6 . . ?
C16 C17 H17 120.2 . . ?
C18 C17 C16 119.6(3) . . ?
C18 C17 H17 120.2 . . ?
C16 C15 H15 120.3 . . ?
C14 C15 C16 119.4(3) . . ?
C14 C15 H15 120.3 . . ?
N2 C14 C15 124.1(3) . . ?
N2 C14 H14 117.9 . . ?
C15 C14 H14 117.9 . . ?
C10 C11 H11 119.9 . . ?
C10 C11 C12 120.1(3) . . ?
C12 C11 H11 119.9 . . ?
C1 C2 H2 109.6 . . ?
C1 C2 C3 110.5(2) . . ?
N1 C2 C1 113.7(2) . . ?
N1 C2 H2 109.6 . . ?
N1 C2 C3 103.5(2) . . ?
C3 C2 H2 109.6 . . ?
C2 C3 H3AA 110.8 . . ?
C2 C3 H3AB 110.8 . . ?
C2 C3 H3BC 110.9 . . ?
C2 C3 H3BD 110.9 . . ?
H3AA C3 H3AB 108.9 . . ?
H3BC C3 H3BD 108.9 . . ?
C4A C3 C2 104.6(4) . . ?
C4A C3 H3AA 110.8 . . ?
C4A C3 H3AB 110.8 . . ?
C4B C3 C2 104.4(6) . . ?
C4B C3 H3BC 110.9 . . ?
C4B C3 H3BD 110.9 . . ?
C12 C7 C6 123.5(3) . . ?
C12 C7 C8 119.2(3) . . ?
C8 C7 C6 117.3(3) . . ?
O3 C6 N1 121.7(3) . . ?
O3 C6 C7 121.8(3) . . ?
N1 C6 C7 116.4(3) . . ?
C11 C12 H12 119.8 . . ?
C7 C12 C11 120.4(3) . . ?
C7 C12 H12 119.8 . . ?
N1 C5 H5AA 111.1 . . ?
N1 C5 H5AB 111.1 . . ?
N1 C5 H5BC 110.7 . . ?
N1 C5 H5BD 110.7 . . ?
H5AA C5 H5AB 109.1 . . ?
H5BC C5 H5BD 108.8 . . ?
C4A C5 N1 103.1(4) . . ?
C4A C5 H5AA 111.1 . . ?
C4A C5 H5AB 111.1 . . ?
C4B C5 N1 105.2(6) . . ?
C4B C5 H5BC 110.7 . . ?
C4B C5 H5BD 110.7 . . ?
C7 C8 H8 119.8 . . ?
C7 C8 C9 120.5(3) . . ?
C9 C8 H8 119.8 . . ?
C10 C9 C8 120.8(3) . . ?
C10 C9 H9 119.6 . . ?
C8 C9 H9 119.6 . . ?
C3 C4A H4AA 110.6 . . ?
C3 C4A H4AB 110.6 . . ?
C5 C4A C3 105.8(4) . . ?
C5 C4A H4AA 110.6 . . ?
C5 C4A H4AB 110.6 . . ?
H4AA C4A H4AB 108.7 . . ?
C3 C4B H4BA 110.4 . . ?
C3 C4B H4BB 110.4 . . ?
C5 C4B C3 106.7(9) . . ?
C5 C4B H4BA 110.4 . . ?
C5 C4B H4BB 110.4 . . ?
H4BA C4B H4BB 108.6 . . ?

loop_
_geom_bond_atom_site_label_1
_geom_bond_atom_site_label_2
_geom_bond_distance
_geom_bond_site_symmetry_2
_geom_bond_publ_flag
Co1 O4 2.1353(17) 6_665 ?
Co1 O1 2.0026(18) . ?
Co1 O2 2.0504(16) 4_576 ?
Co1 N2 2.1588(19) . ?
Co1 O5 2.270(2) 6_665 ?
Co1 N3 2.1549(19) 1_655 ?
O4 C13 1.264(3) . ?
O1 C1 1.240(3) . ?
O2 C1 1.247(3) . ?
N2 C18 1.337(3) . ?
N2 C14 1.337(3) . ?
O5 C13 1.248(3) . ?
N3 C21 1.335(3) . ?
N3 C22 1.343(3) . ?
O3 C6 1.231(4) . ?
C21 H21 0.9300 . ?
C21 C20 1.388(4) . ?
C20 H20 0.9300 . ?
C20 C19 1.388(4) . ?
C1 C2 1.527(3) . ?
O1W H1WA 0.8494 . ?
O1W H1WB 0.8505 . ?
C16 C19 1.493(3) . ?
C16 C17 1.396(4) . ?
C16 C15 1.391(4) . ?
C19 C23 1.386(4) . ?
C13 C10 1.503(3) . ?
C18 H18 0.9300 . ?
C18 C17 1.390(4) . ?
C23 H23 0.9300 . ?
C23 C22 1.391(4) . ?
N1 C2 1.462(4) . ?
N1 C6 1.341(4) . ?
N1 C5 1.476(4) . ?
C10 C11 1.380(4) . ?
C10 C9 1.358(4) . ?
C22 H22 0.9300 . ?
C17 H17 0.9300 . ?
C15 H15 0.9300 . ?
C15 C14 1.389(4) . ?
C14 H14 0.9300 . ?
C11 H11 0.9300 . ?
C11 C12 1.403(4) . ?
C2 H2 0.9800 . ?
C2 C3 1.550(4) . ?
C3 H3AA 0.9700 . ?
C3 H3AB 0.9700 . ?
C3 H3BC 0.9700 . ?
C3 H3BD 0.9700 . ?
C3 C4A 1.534(7) . ?
C3 C4B 1.519(16) . ?
C7 C6 1.510(4) . ?
C7 C12 1.357(5) . ?
C7 C8 1.376(5) . ?
C12 H12 0.9300 . ?
C5 H5AA 0.9700 . ?
C5 H5AB 0.9700 . ?
C5 H5BC 0.9700 . ?
C5 H5BD 0.9700 . ?
C5 C4A 1.464(8) . ?
C5 C4B 1.462(14) . ?
C8 H8 0.9300 . ?
C8 C9 1.389(4) . ?
C9 H9 0.9300 . ?
C4A H4AA 0.9700 . ?
C4A H4AB 0.9700 . ?
C4B H4BA 0.9700 . ?
C4B H4BB 0.9700 . ?
